data_7716369
loop_
_publ_author_name
'Dutra, Jocely L.'
'Honorato, Jo&#xe3;o'
'Graminha, Ang&#xe9;lica'
'Moraes, Carlos Andr&#xe9; F'
'de Oliveira, Kleber T.'
'Cominetti, Marcia R.'
'Castellano, Eduardo E.'
'Batista, Alzir A.'

_publ_section_title
;
 Pd(II)/diphosphine/curcumin complexes as potential anticancer agents.
;
_journal_issue 47
_journal_name_full 'Dalton transactions (Cambridge, England : 2003)'
_journal_page_first 18902
_journal_page_last 18916
_journal_paper_doi 10.1039/d4dt01045k
_journal_volume 53
_journal_year 2024
_chemical_formula_moiety 'C57 H49 O6 P2 Pd, F6 P'
_chemical_formula_sum 'C57 H49 F6 O6 P3 Pd'
_chemical_formula_weight 1143.27
_space_group_crystal_system monoclinic
_space_group_IT_number 14
_space_group_name_Hall '-P 2ybc'
_space_group_name_H-M_alt 'P 1 21/c 1'
_atom_sites_solution_hydrogens geom
_atom_sites_solution_primary dual
_audit_creation_date 2024-04-01
_audit_creation_method
;
Olex2 1.5
(compiled 2024.02.16 svn.r378c4104 for OlexSys, GUI svn.r6928)
;
_audit_update_record
;
2024-04-02 deposited with the CCDC.	2024-06-12 downloaded from the CCDC.
;
_cell_angle_alpha 90
_cell_angle_beta 94.609(2)
_cell_angle_gamma 90
_cell_formula_units_Z 4
_cell_length_a 14.0442(3)
_cell_length_b 9.5822(2)
_cell_length_c 37.0985(7)
_cell_measurement_reflns_used 32961
_cell_measurement_temperature 100(1)
_cell_measurement_theta_max 31.8200
_cell_measurement_theta_min 2.1940
_cell_volume 4976.36(18)
_computing_cell_refinement 'CrysAlisPro 1.171.42.55a (Rigaku OD, 2022)'
_computing_data_collection 'CrysAlisPro 1.171.42.55a (Rigaku OD, 2022)'
_computing_data_reduction 'CrysAlisPro 1.171.42.55a (Rigaku OD, 2022)'
_computing_molecular_graphics 'Olex2 1.5 (Dolomanov et al., 2009)'
_computing_publication_material 'Olex2 1.5 (Dolomanov et al., 2009)'
_computing_structure_refinement 'SHELXL 2018/3 (Sheldrick, 2015)'
_computing_structure_solution 'SHELXT 2018/2 (Sheldrick, 2018)'
_diffrn_ambient_temperature 100(1)
_diffrn_detector 'Hybrid Pixel Array Detector'
_diffrn_detector_area_resol_mean 10.0000
_diffrn_detector_type HyPix
_diffrn_measured_fraction_theta_full 1.000
_diffrn_measured_fraction_theta_max 1.000
_diffrn_measurement_details
;
List of Runs (angles in degrees, time in seconds):

  # Type    Start    End  Width  t~exp~   \w     \q     \k     \f   Frames
#--------------------------------------------------------------------------
  1  \w    -66.00  24.00   0.50   65.00    --    5.98 -68.00 -29.00  180
  2  \w    -12.00  78.00   0.50   65.00    --    5.98  68.00 103.00  180
  3  \w    -23.00  27.00   0.50   65.00    --   -5.51 -99.00   0.00  100
  4  \w    -23.00  17.00   0.50   65.00    --   -5.51 -99.00  30.00   80
  5  \w    -17.00  18.00   0.50   65.00    --   -5.51 -99.00-180.00   70
  6  \w    -19.00  49.00   0.50   65.00    --   -5.51  57.00 150.00  136
  7  \w    -18.00   7.00   0.50   65.00    --   -5.51 -99.00 -60.00   50
  8  \w     -5.00  78.00   0.50   65.00    --    5.98  38.00  90.00  166
  9  \w      0.00  37.00   0.50   65.00    --    5.98 -99.00 -60.00   74
 10  \w    -51.00 -38.50   0.50   65.00    --    5.98 -19.00   0.00   25
;
_diffrn_measurement_device 'four-circle diffractometer'
_diffrn_measurement_device_type 'XtaLAB Synergy, Dualflex, HyPix'
_diffrn_measurement_method '\w scans'
_diffrn_orient_matrix_type 'CrysAlisPro convention (1999,Acta A55,543-557)'
_diffrn_orient_matrix_UB_11 -0.0370785000
_diffrn_orient_matrix_UB_12 0.0289751000
_diffrn_orient_matrix_UB_13 -0.0117964000
_diffrn_orient_matrix_UB_21 -0.0062028000
_diffrn_orient_matrix_UB_22 -0.0651685000
_diffrn_orient_matrix_UB_23 -0.0089424000
_diffrn_orient_matrix_UB_31 -0.0339841000
_diffrn_orient_matrix_UB_32 -0.0197740000
_diffrn_orient_matrix_UB_33 0.0121989000
_diffrn_radiation_monochromator mirror
_diffrn_radiation_probe x-ray
_diffrn_radiation_type 'Mo K\a'
_diffrn_radiation_wavelength 0.71073
_diffrn_reflns_av_R_equivalents 0.0650
_diffrn_reflns_av_unetI/netI 0.0336
_diffrn_reflns_Laue_measured_fraction_full 1.000
_diffrn_reflns_Laue_measured_fraction_max 1.000
_diffrn_reflns_limit_h_max 17
_diffrn_reflns_limit_h_min -16
_diffrn_reflns_limit_k_max 11
_diffrn_reflns_limit_k_min -11
_diffrn_reflns_limit_l_max 45
_diffrn_reflns_limit_l_min -45
_diffrn_reflns_number 76902
_diffrn_reflns_point_group_measured_fraction_full 1.000
_diffrn_reflns_point_group_measured_fraction_max 1.000
_diffrn_reflns_theta_full 25.242
_diffrn_reflns_theta_max 25.748
_diffrn_reflns_theta_min 1.753
_diffrn_source 'micro-focus sealed X-ray tube'
_diffrn_source_target Mo
_diffrn_source_type 'PhotonJet (Mo) X-ray Source'
_exptl_absorpt_coefficient_mu 0.545
_exptl_absorpt_correction_T_max 1.00000
_exptl_absorpt_correction_T_min 0.60186
_exptl_absorpt_correction_type multi-scan
_exptl_absorpt_process_details
;
CrysAlisPro 1.171.42.55a (Rigaku Oxford Diffraction, 2022)
Empirical absorption correction using spherical harmonics,
implemented in SCALE3 ABSPACK scaling algorithm.
;
_exptl_crystal_colour red
_exptl_crystal_colour_primary red
_exptl_crystal_density_diffrn 1.526
_exptl_crystal_description plate
_exptl_crystal_F_000 2336
_exptl_crystal_size_max 0.188
_exptl_crystal_size_mid 0.062
_exptl_crystal_size_min 0.027
_refine_diff_density_max 0.738
_refine_diff_density_min -0.627
_refine_diff_density_rms 0.067
_refine_ls_extinction_method none
_refine_ls_goodness_of_fit_ref 1.077
_refine_ls_hydrogen_treatment constr
_refine_ls_matrix_type full
_refine_ls_number_parameters 662
_refine_ls_number_reflns 9514
_refine_ls_number_restraints 0
_refine_ls_restrained_S_all 1.077
_refine_ls_R_factor_all 0.0394
_refine_ls_R_factor_gt 0.0338
_refine_ls_shift/su_max 0.001
_refine_ls_shift/su_mean 0.000
_refine_ls_structure_factor_coef Fsqd
_refine_ls_weighting_details 'w=1/[\s^2^(Fo^2^)+(0.0246P)^2^+7.2605P] where P=(Fo^2^+2Fc^2^)/3'
_refine_ls_weighting_scheme calc
_refine_ls_wR_factor_gt 0.0767
_refine_ls_wR_factor_ref 0.0792
_reflns_Friedel_coverage 0.000
_reflns_number_gt 8619
_reflns_number_total 9514
_reflns_threshold_expression 'I > 2\s(I)'
_cod_data_source_file d4dt01045k2.cif
_cod_data_source_block A1
_cod_depositor_comments 'Adding full bibliography for 7716368--7716371.cif.'
_cod_database_code 7716369
_shelx_shelxl_version_number 2018/3
_chemical_oxdiff_formula 'C43 H34 O5 P3 Pd1 F6'
_chemical_oxdiff_usercomment 'JD25 Jocely'
_shelx_space_group_comment
;
The symmetry employed for this shelxl refinement is uniquely defined
by the following loop, which should always be used as a source of
symmetry information in preference to the above space-group names.
They are only intended as comments.
;
_olex2_refinement_description
;
1. Fixed Uiso
 At 1.2 times of:
  All C(H) groups
 At 1.5 times of:
  All C(H,H,H) groups, All O(H) groups
2.a Aromatic/amide H refined with riding coordinates:
 C2(H2), C4(H4), C5(H5A), C7(H7A), C10(H10), C11(H11), C13(H13), C14(H14),
 C16(H16), C19(H19), C20(H20), C112(H112), C113(H113), C114(H114), C115(H115),
 C116(H116), C122(H122), C123(H123), C124(H124), C125(H125), C126(H126),
 C132(H132), C133(H133), C134(H134), C135(H135), C136(H136), C212(H212),
 C213(H213), C214(H214), C215(H215), C216(H216), C222(H222), C223(H223),
 C224(H224), C225(H225), C226(H226), C232(H232), C233(H233), C234(H234),
 C235(H235), C236(H236)
2.b Idealised Me refined as rotating group:
 C12(H12A,H12B,H12C), C21(H21A,H21B,H21C)
2.c Idealised tetrahedral OH refined as rotating group:
 O5(H5), O7(H7)
;
_olex2_date_sample_data_collection 2022-06-07
_olex2_date_sample_submission 2022-06-01
_olex2_submission_original_sample_id jh1
_olex2_submission_special_instructions 'No special instructions were received'
_oxdiff_exptl_absorpt_empirical_details
;
Empirical correction (ABSPACK) includes:
- Absorption correction using spherical harmonics
- Frame scaling
;
_oxdiff_exptl_absorpt_empirical_full_max 1.573
_oxdiff_exptl_absorpt_empirical_full_min 0.641

loop_
_space_group_symop_operation_xyz
'x, y, z'
'-x, y+1/2, -z+1/2'
'-x, -y, -z'
'x, -y-1/2, z-1/2'

loop_
_atom_site_label
_atom_site_type_symbol
_atom_site_fract_x
_atom_site_fract_y
_atom_site_fract_z
_atom_site_U_iso_or_equiv
_atom_site_adp_type
_atom_site_occupancy
_atom_site_site_symmetry_order
_atom_site_calc_flag
_atom_site_refinement_flags_posn
_atom_site_refinement_flags_adp
_atom_site_refinement_flags_occupancy
_atom_site_disorder_assembly
_atom_site_disorder_group
Pd1 Pd 0.32682(2) 0.23185(2) 0.60347(2) 0.01207(6) Uani 1 1 d . . . . .
P1 P 0.28196(4) 0.09824(6) 0.65029(2) 0.01266(12) Uani 1 1 d . . . . .
P2 P 0.18042(4) 0.24147(6) 0.57367(2) 0.01306(12) Uani 1 1 d . . . . .
O1 O 0.36797(11) 0.37912(17) 0.56800(4) 0.0153(3) Uani 1 1 d . . . . .
O3 O 0.46013(11) 0.21857(17) 0.62921(4) 0.0166(3) Uani 1 1 d . . . . .
O4 O 0.88361(14) 0.4361(2) 0.75139(5) 0.0360(5) Uani 1 1 d . . . . .
O5 O 0.92262(14) 0.2037(3) 0.78710(5) 0.0401(5) Uani 1 1 d . . . . .
H5 H 0.951397 0.280572 0.787131 0.060 Uiso 1 1 calc R U . . .
O6 O 0.25977(13) 0.9604(2) 0.43868(5) 0.0270(4) Uani 1 1 d . . . . .
O7 O 0.43961(13) 1.05413(19) 0.42683(5) 0.0244(4) Uani 1 1 d . . . . .
H7 H 0.386550 1.075705 0.416234 0.037 Uiso 1 1 calc R U . . .
C1 C 0.45015(16) 0.4391(2) 0.57126(6) 0.0149(5) Uani 1 1 d . . . . .
C2 C 0.52569(16) 0.4074(3) 0.59708(6) 0.0161(5) Uani 1 1 d . . . . .
H2 H 0.582023 0.461741 0.596144 0.019 Uiso 1 1 calc R U . . .
C3 C 0.52754(16) 0.3051(2) 0.62401(6) 0.0147(5) Uani 1 1 d . . . . .
C4 C 0.61237(16) 0.2994(3) 0.64965(6) 0.0176(5) Uani 1 1 d . . . . .
H4 H 0.659904 0.369260 0.648114 0.021 Uiso 1 1 calc R U . . .
C5 C 0.62649(17) 0.2008(3) 0.67517(6) 0.0189(5) Uani 1 1 d . . . . .
H5A H 0.582069 0.126009 0.674892 0.023 Uiso 1 1 calc R U . . .
C6 C 0.70570(17) 0.2004(3) 0.70350(6) 0.0216(5) Uani 1 1 d . . . . .
C7 C 0.75674(18) 0.3234(3) 0.71267(6) 0.0238(6) Uani 1 1 d . . . . .
H7A H 0.741170 0.407250 0.699858 0.029 Uiso 1 1 calc R U . . .
C8 C 0.82927(18) 0.3233(3) 0.74012(7) 0.0269(6) Uani 1 1 d . . . . .
C9 C 0.85227(18) 0.2011(3) 0.75905(7) 0.0294(7) Uani 1 1 d . . . . .
C10 C 0.8048(2) 0.0794(3) 0.75018(7) 0.0310(7) Uani 1 1 d . . . . .
H10 H 0.822139 -0.004280 0.762771 0.037 Uiso 1 1 calc R U . . .
C11 C 0.73017(19) 0.0785(3) 0.72231(7) 0.0269(6) Uani 1 1 d . . . . .
H11 H 0.696637 -0.005619 0.716409 0.032 Uiso 1 1 calc R U . . .
C12 C 0.8692(2) 0.5616(3) 0.73034(8) 0.0363(7) Uani 1 1 d . . . . .
H12A H 0.878586 0.541493 0.704965 0.054 Uiso 1 1 calc R U . . .
H12B H 0.915132 0.632715 0.739476 0.054 Uiso 1 1 calc R U . . .
H12C H 0.804082 0.595984 0.732235 0.054 Uiso 1 1 calc R U . . .
C13 C 0.46614(17) 0.5541(3) 0.54636(6) 0.0172(5) Uani 1 1 d . . . . .
H13 H 0.528244 0.593778 0.546969 0.021 Uiso 1 1 calc R U . . .
C14 C 0.39820(17) 0.6062(3) 0.52287(6) 0.0173(5) Uani 1 1 d . . . . .
H14 H 0.336753 0.564492 0.522369 0.021 Uiso 1 1 calc R U . . .
C15 C 0.41002(17) 0.7219(3) 0.49786(6) 0.0179(5) Uani 1 1 d . . . . .
C16 C 0.32952(18) 0.7832(3) 0.47958(7) 0.0209(5) Uani 1 1 d . . . . .
H16 H 0.267755 0.748715 0.483462 0.025 Uiso 1 1 calc R U . . .
C17 C 0.33851(18) 0.8935(3) 0.45589(6) 0.0202(5) Uani 1 1 d . . . . .
C18 C 0.42800(18) 0.9455(3) 0.44962(6) 0.0184(5) Uani 1 1 d . . . . .
C19 C 0.50895(17) 0.8858(3) 0.46770(6) 0.0199(5) Uani 1 1 d . . . . .
H19 H 0.570499 0.920698 0.463660 0.024 Uiso 1 1 calc R U . . .
C20 C 0.50026(17) 0.7761(3) 0.49144(6) 0.0183(5) Uani 1 1 d . . . . .
H20 H 0.556036 0.736729 0.503603 0.022 Uiso 1 1 calc R U . . .
C21 C 0.2110(2) 0.8780(3) 0.41100(8) 0.0351(7) Uani 1 1 d . . . . .
H21A H 0.255074 0.854117 0.392765 0.053 Uiso 1 1 calc R U . . .
H21B H 0.157032 0.931105 0.399619 0.053 Uiso 1 1 calc R U . . .
H21C H 0.187440 0.792275 0.421600 0.053 Uiso 1 1 calc R U . . .
C111 C 0.15687(16) 0.0931(3) 0.66018(6) 0.0161(5) Uani 1 1 d . . . . .
C112 C 0.09487(17) -0.0110(3) 0.64651(6) 0.0187(5) Uani 1 1 d . . . . .
H112 H 0.117562 -0.081784 0.631457 0.022 Uiso 1 1 calc R U . . .
C113 C 0.00004(17) -0.0120(3) 0.65472(7) 0.0242(6) Uani 1 1 d . . . . .
H113 H -0.041591 -0.083926 0.645482 0.029 Uiso 1 1 calc R U . . .
C114 C -0.03396(19) 0.0918(3) 0.67637(7) 0.0293(6) Uani 1 1 d . . . . .
H114 H -0.098561 0.090261 0.682242 0.035 Uiso 1 1 calc R U . . .
C115 C 0.02629(18) 0.1974(3) 0.68938(7) 0.0257(6) Uani 1 1 d . . . . .
H115 H 0.002374 0.269839 0.703637 0.031 Uiso 1 1 calc R U . . .
C116 C 0.12187(18) 0.1988(3) 0.68177(6) 0.0209(5) Uani 1 1 d . . . . .
H116 H 0.163174 0.270851 0.691151 0.025 Uiso 1 1 calc R U . . .
C121 C 0.32234(16) -0.0808(2) 0.64864(6) 0.0148(5) Uani 1 1 d . . . . .
C122 C 0.28576(17) -0.1848(3) 0.67026(6) 0.0189(5) Uani 1 1 d . . . . .
H122 H 0.233904 -0.164504 0.684352 0.023 Uiso 1 1 calc R U . . .
C123 C 0.32550(19) -0.3170(3) 0.67100(7) 0.0226(5) Uani 1 1 d . . . . .
H123 H 0.300699 -0.387429 0.685633 0.027 Uiso 1 1 calc R U . . .
C124 C 0.40116(19) -0.3474(3) 0.65055(7) 0.0245(6) Uani 1 1 d . . . . .
H124 H 0.428360 -0.438193 0.651383 0.029 Uiso 1 1 calc R U . . .
C125 C 0.43738(18) -0.2452(3) 0.62883(7) 0.0229(5) Uani 1 1 d . . . . .
H125 H 0.488704 -0.266557 0.614571 0.027 Uiso 1 1 calc R U . . .
C126 C 0.39851(17) -0.1122(3) 0.62800(6) 0.0178(5) Uani 1 1 d . . . . .
H126 H 0.423728 -0.042128 0.613346 0.021 Uiso 1 1 calc R U . . .
C131 C 0.34262(16) 0.1687(3) 0.69175(6) 0.0160(5) Uani 1 1 d . . . . .
C132 C 0.36707(17) 0.0830(3) 0.72161(6) 0.0206(5) Uani 1 1 d . . . . .
H132 H 0.354640 -0.014399 0.720253 0.025 Uiso 1 1 calc R U . . .
C133 C 0.40971(19) 0.1411(3) 0.75333(7) 0.0262(6) Uani 1 1 d . . . . .
H133 H 0.425088 0.082924 0.773704 0.031 Uiso 1 1 calc R U . . .
C134 C 0.42982(19) 0.2811(3) 0.75557(7) 0.0270(6) Uani 1 1 d . . . . .
H134 H 0.460211 0.319042 0.777191 0.032 Uiso 1 1 calc R U . . .
C135 C 0.40552(19) 0.3676(3) 0.72602(7) 0.0255(6) Uani 1 1 d . . . . .
H135 H 0.418822 0.464686 0.727517 0.031 Uiso 1 1 calc R U . . .
C136 C 0.36167(17) 0.3111(3) 0.69428(6) 0.0199(5) Uani 1 1 d . . . . .
H136 H 0.344659 0.370251 0.674233 0.024 Uiso 1 1 calc R U . . .
C211 C 0.12511(17) 0.0737(3) 0.56263(6) 0.0162(5) Uani 1 1 d . . . . .
C212 C 0.02888(18) 0.0617(3) 0.55039(7) 0.0225(5) Uani 1 1 d . . . . .
H212 H -0.009414 0.143086 0.547048 0.027 Uiso 1 1 calc R U . . .
C213 C -0.0111(2) -0.0687(3) 0.54307(7) 0.0303(6) Uani 1 1 d . . . . .
H213 H -0.077382 -0.076710 0.535930 0.036 Uiso 1 1 calc R U . . .
C214 C 0.0453(2) -0.1870(3) 0.54615(8) 0.0313(6) Uani 1 1 d . . . . .
H214 H 0.017563 -0.276281 0.541523 0.038 Uiso 1 1 calc R U . . .
C215 C 0.1421(2) -0.1757(3) 0.55596(7) 0.0273(6) Uani 1 1 d . . . . .
H215 H 0.181282 -0.256631 0.556925 0.033 Uiso 1 1 calc R U . . .
C216 C 0.18220(18) -0.0458(3) 0.56443(6) 0.0200(5) Uani 1 1 d . . . . .
H216 H 0.248563 -0.038348 0.571449 0.024 Uiso 1 1 calc R U . . .
C221 C 0.10430(16) 0.3534(2) 0.59834(6) 0.0151(5) Uani 1 1 d . . . . .
C222 C 0.14592(18) 0.4793(3) 0.61038(7) 0.0211(5) Uani 1 1 d . . . . .
H222 H 0.210114 0.499623 0.605893 0.025 Uiso 1 1 calc R U . . .
C223 C 0.09361(19) 0.5747(3) 0.62888(7) 0.0248(6) Uani 1 1 d . . . . .
H223 H 0.122294 0.659670 0.637280 0.030 Uiso 1 1 calc R U . . .
C224 C -0.00033(18) 0.5461(3) 0.63510(7) 0.0228(5) Uani 1 1 d . . . . .
H224 H -0.036623 0.612656 0.647136 0.027 Uiso 1 1 calc R U . . .
C225 C -0.04111(18) 0.4213(3) 0.62384(7) 0.0228(5) Uani 1 1 d . . . . .
H225 H -0.105235 0.401371 0.628505 0.027 Uiso 1 1 calc R U . . .
C226 C 0.01099(17) 0.3243(3) 0.60568(6) 0.0197(5) Uani 1 1 d . . . . .
H226 H -0.017340 0.237833 0.598282 0.024 Uiso 1 1 calc R U . . .
C231 C 0.18190(16) 0.3208(3) 0.52906(6) 0.0160(5) Uani 1 1 d . . . . .
C232 C 0.23172(18) 0.2515(3) 0.50328(7) 0.0205(5) Uani 1 1 d . . . . .
H232 H 0.265107 0.167674 0.509661 0.025 Uiso 1 1 calc R U . . .
C233 C 0.23286(18) 0.3037(3) 0.46857(7) 0.0239(6) Uani 1 1 d . . . . .
H233 H 0.267024 0.255922 0.451240 0.029 Uiso 1 1 calc R U . . .
C234 C 0.18398(19) 0.4261(3) 0.45906(7) 0.0253(6) Uani 1 1 d . . . . .
H234 H 0.184909 0.462101 0.435234 0.030 Uiso 1 1 calc R U . . .
C235 C 0.13381(18) 0.4957(3) 0.48433(7) 0.0224(5) Uani 1 1 d . . . . .
H235 H 0.100073 0.578964 0.477761 0.027 Uiso 1 1 calc R U . . .
C236 C 0.13294(17) 0.4432(3) 0.51940(6) 0.0193(5) Uani 1 1 d . . . . .
H236 H 0.098868 0.491177 0.536724 0.023 Uiso 1 1 calc R U . . .
P3 P 0.26417(5) 1.25967(7) 0.35806(2) 0.02225(15) Uani 1 1 d . . . . .
F1 F 0.18265(11) 1.21807(18) 0.38402(4) 0.0330(4) Uani 1 1 d . . . . .
F2 F 0.34487(12) 1.3026(2) 0.33261(4) 0.0421(5) Uani 1 1 d . . . . .
F3 F 0.22567(11) 1.41681(17) 0.35682(5) 0.0324(4) Uani 1 1 d . . . . .
F4 F 0.19251(14) 1.21932(19) 0.32392(4) 0.0412(4) Uani 1 1 d . . . . .
F5 F 0.30392(14) 1.10277(19) 0.36021(5) 0.0445(5) Uani 1 1 d . . . . .
F6 F 0.33444(10) 1.29656(18) 0.39317(4) 0.0277(3) Uani 1 1 d . . . . .

loop_
_atom_site_aniso_label
_atom_site_aniso_U_11
_atom_site_aniso_U_22
_atom_site_aniso_U_33
_atom_site_aniso_U_23
_atom_site_aniso_U_13
_atom_site_aniso_U_12
Pd1 0.01018(9) 0.01438(10) 0.01159(9) 0.00162(6) 0.00043(6) -0.00148(7)
P1 0.0109(3) 0.0148(3) 0.0124(3) 0.0014(2) 0.0017(2) -0.0006(2)
P2 0.0116(3) 0.0155(3) 0.0119(3) -0.0001(2) -0.0007(2) -0.0015(2)
O1 0.0123(8) 0.0186(9) 0.0150(8) 0.0038(6) 0.0004(6) -0.0034(6)
O3 0.0126(8) 0.0202(9) 0.0169(8) 0.0052(7) 0.0008(6) -0.0010(7)
O4 0.0284(11) 0.0563(14) 0.0216(10) -0.0019(9) -0.0080(8) -0.0080(10)
O5 0.0259(11) 0.0726(17) 0.0205(10) 0.0068(10) -0.0067(8) 0.0102(11)
O6 0.0235(10) 0.0283(10) 0.0280(10) 0.0075(8) -0.0058(8) 0.0026(8)
O7 0.0222(9) 0.0261(10) 0.0250(10) 0.0122(8) 0.0029(7) 0.0014(8)
C1 0.0168(12) 0.0159(12) 0.0120(11) -0.0002(9) 0.0021(9) -0.0021(9)
C2 0.0128(11) 0.0192(12) 0.0161(11) 0.0004(9) 0.0004(9) -0.0041(9)
C3 0.0132(11) 0.0155(12) 0.0154(11) -0.0013(9) 0.0017(9) 0.0007(9)
C4 0.0120(11) 0.0246(13) 0.0160(11) 0.0003(9) 0.0003(9) -0.0021(10)
C5 0.0140(12) 0.0245(14) 0.0183(12) 0.0011(10) 0.0017(9) 0.0001(10)
C6 0.0163(12) 0.0345(15) 0.0142(11) 0.0045(10) 0.0028(9) 0.0040(11)
C7 0.0186(13) 0.0371(16) 0.0154(12) 0.0039(11) -0.0002(9) 0.0018(11)
C8 0.0168(13) 0.0483(18) 0.0158(12) 0.0007(11) 0.0030(10) 0.0007(12)
C9 0.0173(13) 0.058(2) 0.0131(12) 0.0033(12) 0.0013(10) 0.0102(13)
C10 0.0292(15) 0.0463(18) 0.0184(13) 0.0115(12) 0.0078(11) 0.0168(13)
C11 0.0239(14) 0.0355(16) 0.0220(13) 0.0092(11) 0.0055(10) 0.0047(12)
C12 0.0385(17) 0.0477(19) 0.0218(14) -0.0003(13) -0.0019(12) -0.0153(14)
C13 0.0153(12) 0.0199(13) 0.0165(11) 0.0024(9) 0.0014(9) -0.0043(9)
C14 0.0156(12) 0.0195(13) 0.0168(11) 0.0010(9) 0.0015(9) -0.0031(9)
C15 0.0205(12) 0.0188(12) 0.0143(11) 0.0015(9) 0.0006(9) -0.0006(10)
C16 0.0164(12) 0.0243(13) 0.0215(12) 0.0043(10) -0.0014(9) -0.0051(10)
C17 0.0197(13) 0.0223(13) 0.0180(12) 0.0033(10) -0.0027(9) 0.0023(10)
C18 0.0267(13) 0.0162(12) 0.0126(11) 0.0030(9) 0.0034(9) -0.0007(10)
C19 0.0170(12) 0.0234(13) 0.0199(12) 0.0033(10) 0.0040(9) -0.0026(10)
C20 0.0178(12) 0.0209(13) 0.0161(12) 0.0014(9) 0.0008(9) -0.0003(10)
C21 0.0245(15) 0.0425(18) 0.0365(16) 0.0033(13) -0.0090(12) -0.0004(13)
C111 0.0137(11) 0.0213(13) 0.0132(11) 0.0051(9) 0.0003(9) 0.0001(9)
C112 0.0183(12) 0.0236(13) 0.0141(11) 0.0043(9) 0.0005(9) -0.0012(10)
C113 0.0140(12) 0.0368(16) 0.0212(13) 0.0095(11) -0.0020(10) -0.0064(11)
C114 0.0147(13) 0.0528(19) 0.0208(13) 0.0085(12) 0.0044(10) 0.0036(12)
C115 0.0174(13) 0.0414(17) 0.0187(12) 0.0015(11) 0.0041(10) 0.0112(12)
C116 0.0188(12) 0.0271(14) 0.0167(12) 0.0009(10) 0.0002(9) 0.0036(10)
C121 0.0151(11) 0.0151(12) 0.0139(11) -0.0005(9) -0.0009(9) -0.0005(9)
C122 0.0169(12) 0.0207(13) 0.0197(12) 0.0005(10) 0.0054(9) -0.0013(10)
C123 0.0266(14) 0.0165(12) 0.0256(13) 0.0049(10) 0.0067(10) -0.0011(10)
C124 0.0250(14) 0.0154(13) 0.0334(14) 0.0012(10) 0.0050(11) 0.0037(10)
C125 0.0190(13) 0.0240(14) 0.0266(13) -0.0026(10) 0.0073(10) 0.0010(10)
C126 0.0168(12) 0.0195(13) 0.0175(12) 0.0023(9) 0.0032(9) -0.0019(10)
C131 0.0099(11) 0.0233(13) 0.0149(11) -0.0004(9) 0.0025(8) -0.0005(9)
C132 0.0196(13) 0.0242(13) 0.0181(12) 0.0002(10) 0.0010(9) 0.0033(10)
C133 0.0247(14) 0.0339(16) 0.0192(13) 0.0007(11) -0.0032(10) 0.0072(11)
C134 0.0229(13) 0.0368(16) 0.0204(13) -0.0080(11) -0.0038(10) 0.0006(12)
C135 0.0263(14) 0.0243(14) 0.0260(14) -0.0072(11) 0.0020(11) -0.0044(11)
C136 0.0201(13) 0.0234(13) 0.0165(12) -0.0002(10) 0.0024(9) -0.0012(10)
C211 0.0200(12) 0.0190(12) 0.0097(10) -0.0001(9) 0.0015(9) -0.0045(10)
C212 0.0224(13) 0.0249(14) 0.0194(12) -0.0029(10) -0.0026(10) -0.0028(11)
C213 0.0264(15) 0.0347(16) 0.0291(15) -0.0069(12) -0.0025(11) -0.0114(12)
C214 0.0400(17) 0.0228(14) 0.0308(15) -0.0079(11) 0.0006(12) -0.0128(12)
C215 0.0382(16) 0.0190(13) 0.0252(14) -0.0023(11) 0.0044(11) -0.0012(12)
C216 0.0224(13) 0.0229(13) 0.0147(11) -0.0012(9) 0.0019(9) -0.0024(10)
C221 0.0168(12) 0.0188(12) 0.0096(10) -0.0004(9) -0.0003(8) 0.0014(9)
C222 0.0160(12) 0.0241(14) 0.0232(13) -0.0027(10) 0.0027(10) -0.0019(10)
C223 0.0252(14) 0.0218(14) 0.0275(14) -0.0073(11) 0.0021(11) -0.0024(11)
C224 0.0216(13) 0.0252(14) 0.0217(13) -0.0040(10) 0.0015(10) 0.0062(11)
C225 0.0144(12) 0.0319(15) 0.0221(13) 0.0024(11) 0.0013(10) 0.0027(10)
C226 0.0159(12) 0.0235(13) 0.0194(12) -0.0001(10) -0.0011(9) -0.0010(10)
C231 0.0141(11) 0.0204(12) 0.0127(11) 0.0007(9) -0.0031(9) -0.0045(9)
C232 0.0190(12) 0.0234(14) 0.0188(12) 0.0008(10) 0.0001(9) 0.0006(10)
C233 0.0214(13) 0.0343(16) 0.0160(12) -0.0024(10) 0.0027(10) -0.0031(11)
C234 0.0259(14) 0.0353(16) 0.0138(12) 0.0071(11) -0.0035(10) -0.0067(12)
C235 0.0217(13) 0.0234(14) 0.0210(13) 0.0066(10) -0.0051(10) -0.0007(10)
C236 0.0170(12) 0.0215(13) 0.0191(12) -0.0004(10) 0.0000(9) -0.0018(10)
P3 0.0225(3) 0.0270(4) 0.0169(3) 0.0014(3) -0.0007(3) 0.0026(3)
F1 0.0243(8) 0.0411(10) 0.0335(9) 0.0046(7) 0.0016(7) -0.0107(7)
F2 0.0359(10) 0.0659(13) 0.0264(9) 0.0131(8) 0.0145(7) 0.0101(9)
F3 0.0280(9) 0.0264(9) 0.0426(10) 0.0034(7) 0.0010(7) 0.0040(7)
F4 0.0503(11) 0.0433(11) 0.0273(9) -0.0023(8) -0.0125(8) -0.0024(9)
F5 0.0607(12) 0.0330(10) 0.0390(10) -0.0017(8) -0.0017(9) 0.0155(9)
F6 0.0185(7) 0.0439(10) 0.0204(7) 0.0018(7) -0.0007(6) -0.0029(7)

loop_
_atom_type_symbol
_atom_type_description
_atom_type_scat_dispersion_real
_atom_type_scat_dispersion_imag
_atom_type_scat_source
C C 0.0033 0.0016 'International Tables Vol C Tables 4.2.6.8 and 6.1.1.4'
H H 0.0000 0.0000 'International Tables Vol C Tables 4.2.6.8 and 6.1.1.4'
F F 0.0171 0.0103 'International Tables Vol C Tables 4.2.6.8 and 6.1.1.4'
O O 0.0106 0.0060 'International Tables Vol C Tables 4.2.6.8 and 6.1.1.4'
P P 0.1023 0.0942 'International Tables Vol C Tables 4.2.6.8 and 6.1.1.4'
Pd Pd -0.9988 1.0072 'International Tables Vol C Tables 4.2.6.8 and 6.1.1.4'

loop_
_geom_angle_atom_site_label_1
_geom_angle_atom_site_label_2
_geom_angle_atom_site_label_3
_geom_angle
_geom_angle_site_symmetry_1
_geom_angle_site_symmetry_3
_geom_angle_publ_flag
P2 Pd1 P1 95.69(2) . . ?
O1 Pd1 P1 170.01(5) . . ?
O1 Pd1 P2 87.13(5) . . ?
O3 Pd1 P1 84.72(5) . . ?
O3 Pd1 P2 178.18(5) . . ?
O3 Pd1 O1 92.76(6) . . ?
C111 P1 Pd1 119.77(8) . . ?
C111 P1 C131 103.42(10) . . ?
C121 P1 Pd1 113.51(8) . . ?
C121 P1 C111 106.91(11) . . ?
C121 P1 C131 104.64(11) . . ?
C131 P1 Pd1 107.11(8) . . ?
C211 P2 Pd1 115.48(8) . . ?
C211 P2 C231 101.55(10) . . ?
C221 P2 Pd1 109.12(8) . . ?
C221 P2 C211 112.23(11) . . ?
C221 P2 C231 105.18(11) . . ?
C231 P2 Pd1 112.67(8) . . ?
C1 O1 Pd1 123.08(14) . . ?
C3 O3 Pd1 123.37(14) . . ?
C8 O4 C12 116.3(2) . . ?
C9 O5 H5 109.5 . . ?
C17 O6 C21 113.2(2) . . ?
C18 O7 H7 109.5 . . ?
O1 C1 C2 126.2(2) . . ?
O1 C1 C13 117.3(2) . . ?
C2 C1 C13 116.5(2) . . ?
C1 C2 H2 116.3 . . ?
C3 C2 C1 127.5(2) . . ?
C3 C2 H2 116.3 . . ?
O3 C3 C2 126.0(2) . . ?
O3 C3 C4 116.7(2) . . ?
C2 C3 C4 117.2(2) . . ?
C3 C4 H4 118.3 . . ?
C5 C4 C3 123.5(2) . . ?
C5 C4 H4 118.3 . . ?
C4 C5 H5A 117.7 . . ?
C4 C5 C6 124.6(2) . . ?
C6 C5 H5A 117.7 . . ?
C7 C6 C5 120.8(2) . . ?
C11 C6 C5 120.3(2) . . ?
C11 C6 C7 118.8(2) . . ?
C6 C7 H7A 119.7 . . ?
C8 C7 C6 120.6(3) . . ?
C8 C7 H7A 119.7 . . ?
O4 C8 C7 125.8(3) . . ?
O4 C8 C9 114.2(2) . . ?
C7 C8 C9 120.0(3) . . ?
O5 C9 C8 119.3(3) . . ?
C10 C9 O5 120.2(3) . . ?
C10 C9 C8 120.5(2) . . ?
C9 C10 H10 120.0 . . ?
C9 C10 C11 120.0(3) . . ?
C11 C10 H10 120.0 . . ?
C6 C11 C10 120.1(3) . . ?
C6 C11 H11 120.0 . . ?
C10 C11 H11 120.0 . . ?
O4 C12 H12A 109.5 . . ?
O4 C12 H12B 109.5 . . ?
O4 C12 H12C 109.5 . . ?
H12A C12 H12B 109.5 . . ?
H12A C12 H12C 109.5 . . ?
H12B C12 H12C 109.5 . . ?
C1 C13 H13 118.2 . . ?
C14 C13 C1 123.6(2) . . ?
C14 C13 H13 118.2 . . ?
C13 C14 H14 117.1 . . ?
C13 C14 C15 125.8(2) . . ?
C15 C14 H14 117.1 . . ?
C16 C15 C14 119.8(2) . . ?
C16 C15 C20 117.8(2) . . ?
C20 C15 C14 122.4(2) . . ?
C15 C16 H16 119.5 . . ?
C17 C16 C15 121.1(2) . . ?
C17 C16 H16 119.5 . . ?
O6 C17 C18 117.1(2) . . ?
C16 C17 O6 122.2(2) . . ?
C16 C17 C18 120.6(2) . . ?
O7 C18 C17 122.3(2) . . ?
O7 C18 C19 118.6(2) . . ?
C17 C18 C19 119.1(2) . . ?
C18 C19 H19 119.7 . . ?
C20 C19 C18 120.5(2) . . ?
C20 C19 H19 119.7 . . ?
C15 C20 H20 119.5 . . ?
C19 C20 C15 121.0(2) . . ?
C19 C20 H20 119.5 . . ?
O6 C21 H21A 109.5 . . ?
O6 C21 H21B 109.5 . . ?
O6 C21 H21C 109.5 . . ?
H21A C21 H21B 109.5 . . ?
H21A C21 H21C 109.5 . . ?
H21B C21 H21C 109.5 . . ?
C112 C111 P1 122.01(19) . . ?
C112 C111 C116 119.1(2) . . ?
C116 C111 P1 118.84(19) . . ?
C111 C112 H112 119.8 . . ?
C113 C112 C111 120.5(2) . . ?
C113 C112 H112 119.8 . . ?
C112 C113 H113 119.9 . . ?
C114 C113 C112 120.2(3) . . ?
C114 C113 H113 119.9 . . ?
C113 C114 H114 120.1 . . ?
C115 C114 C113 119.9(2) . . ?
C115 C114 H114 120.1 . . ?
C114 C115 H115 119.7 . . ?
C114 C115 C116 120.6(3) . . ?
C116 C115 H115 119.7 . . ?
C111 C116 H116 120.1 . . ?
C115 C116 C111 119.7(2) . . ?
C115 C116 H116 120.1 . . ?
C122 C121 P1 121.61(18) . . ?
C126 C121 P1 118.59(18) . . ?
C126 C121 C122 119.5(2) . . ?
C121 C122 H122 120.1 . . ?
C123 C122 C121 119.7(2) . . ?
C123 C122 H122 120.1 . . ?
C122 C123 H123 119.7 . . ?
C122 C123 C124 120.5(2) . . ?
C124 C123 H123 119.7 . . ?
C123 C124 H124 119.9 . . ?
C123 C124 C125 120.1(2) . . ?
C125 C124 H124 119.9 . . ?
C124 C125 H125 120.0 . . ?
C126 C125 C124 119.9(2) . . ?
C126 C125 H125 120.0 . . ?
C121 C126 H126 119.9 . . ?
C125 C126 C121 120.2(2) . . ?
C125 C126 H126 119.9 . . ?
C132 C131 P1 121.17(19) . . ?
C136 C131 P1 119.56(18) . . ?
C136 C131 C132 119.2(2) . . ?
C131 C132 H132 120.1 . . ?
C133 C132 C131 119.7(2) . . ?
C133 C132 H132 120.1 . . ?
C132 C133 H133 119.5 . . ?
C134 C133 C132 121.0(2) . . ?
C134 C133 H133 119.5 . . ?
C133 C134 H134 120.1 . . ?
C133 C134 C135 119.8(2) . . ?
C135 C134 H134 120.1 . . ?
C134 C135 H135 120.1 . . ?
C136 C135 C134 119.8(3) . . ?
C136 C135 H135 120.1 . . ?
C131 C136 C135 120.5(2) . . ?
C131 C136 H136 119.8 . . ?
C135 C136 H136 119.8 . . ?
C212 C211 P2 122.12(19) . . ?
C212 C211 C216 119.0(2) . . ?
C216 C211 P2 118.75(18) . . ?
C211 C212 H212 119.9 . . ?
C213 C212 C211 120.3(3) . . ?
C213 C212 H212 119.9 . . ?
C212 C213 H213 119.9 . . ?
C214 C213 C212 120.1(3) . . ?
C214 C213 H213 119.9 . . ?
C213 C214 H214 119.9 . . ?
C215 C214 C213 120.1(3) . . ?
C215 C214 H214 119.9 . . ?
C214 C215 H215 120.0 . . ?
C214 C215 C216 120.1(3) . . ?
C216 C215 H215 120.0 . . ?
C211 C216 H216 119.9 . . ?
C215 C216 C211 120.2(2) . . ?
C215 C216 H216 119.9 . . ?
C222 C221 P2 115.05(18) . . ?
C226 C221 P2 125.74(19) . . ?
C226 C221 C222 119.2(2) . . ?
C221 C222 H222 119.9 . . ?
C223 C222 C221 120.1(2) . . ?
C223 C222 H222 119.9 . . ?
C222 C223 H223 120.0 . . ?
C224 C223 C222 120.1(2) . . ?
C224 C223 H223 120.0 . . ?
C223 C224 H224 120.0 . . ?
C225 C224 C223 120.0(2) . . ?
C225 C224 H224 120.0 . . ?
C224 C225 H225 119.8 . . ?
C224 C225 C226 120.4(2) . . ?
C226 C225 H225 119.8 . . ?
C221 C226 C225 120.2(2) . . ?
C221 C226 H226 119.9 . . ?
C225 C226 H226 119.9 . . ?
C232 C231 P2 117.77(18) . . ?
C236 C231 P2 122.93(18) . . ?
C236 C231 C232 119.2(2) . . ?
C231 C232 H232 119.7 . . ?
C233 C232 C231 120.6(2) . . ?
C233 C232 H232 119.7 . . ?
C232 C233 H233 120.0 . . ?
C232 C233 C234 120.0(2) . . ?
C234 C233 H233 120.0 . . ?
C233 C234 H234 120.0 . . ?
C235 C234 C233 120.1(2) . . ?
C235 C234 H234 120.0 . . ?
C234 C235 H235 120.0 . . ?
C234 C235 C236 120.0(2) . . ?
C236 C235 H235 120.0 . . ?
C231 C236 C235 120.1(2) . . ?
C231 C236 H236 119.9 . . ?
C235 C236 H236 119.9 . . ?
F1 P3 F6 89.41(8) . . ?
F2 P3 F1 179.32(11) . . ?
F2 P3 F3 89.70(10) . . ?
F2 P3 F4 91.46(10) . . ?
F2 P3 F5 90.58(11) . . ?
F2 P3 F6 90.21(9) . . ?
F3 P3 F1 89.74(9) . . ?
F3 P3 F4 90.86(10) . . ?
F3 P3 F5 178.70(10) . . ?
F3 P3 F6 90.03(9) . . ?
F4 P3 F1 88.93(10) . . ?
F4 P3 F5 90.41(10) . . ?
F4 P3 F6 178.11(10) . . ?
F5 P3 F1 89.98(10) . . ?
F5 P3 F6 88.70(10) . . ?

loop_
_geom_bond_atom_site_label_1
_geom_bond_atom_site_label_2
_geom_bond_distance
_geom_bond_site_symmetry_2
_geom_bond_publ_flag
Pd1 P1 2.2866(6) . ?
Pd1 P2 2.2569(6) . ?
Pd1 O1 2.0443(16) . ?
Pd1 O3 2.0361(16) . ?
P1 C111 1.824(2) . ?
P1 C121 1.809(2) . ?
P1 C131 1.827(2) . ?
P2 C211 1.817(2) . ?
P2 C221 1.814(2) . ?
P2 C231 1.823(2) . ?
O1 C1 1.286(3) . ?
O3 C3 1.285(3) . ?
O4 C8 1.369(4) . ?
O4 C12 1.439(4) . ?
O5 H5 0.8400 . ?
O5 C9 1.376(3) . ?
O6 C17 1.388(3) . ?
O6 C21 1.426(3) . ?
O7 H7 0.8400 . ?
O7 C18 1.359(3) . ?
C1 C2 1.404(3) . ?
C1 C13 1.467(3) . ?
C2 H2 0.9500 . ?
C2 C3 1.398(3) . ?
C3 C4 1.465(3) . ?
C4 H4 0.9500 . ?
C4 C5 1.341(3) . ?
C5 H5A 0.9500 . ?
C5 C6 1.468(3) . ?
C6 C7 1.407(4) . ?
C6 C11 1.389(4) . ?
C7 H7A 0.9500 . ?
C7 C8 1.381(3) . ?
C8 C9 1.391(4) . ?
C9 C10 1.369(5) . ?
C10 H10 0.9500 . ?
C10 C11 1.412(4) . ?
C11 H11 0.9500 . ?
C12 H12A 0.9800 . ?
C12 H12B 0.9800 . ?
C12 H12C 0.9800 . ?
C13 H13 0.9500 . ?
C13 C14 1.336(3) . ?
C14 H14 0.9500 . ?
C14 C15 1.463(3) . ?
C15 C16 1.400(3) . ?
C15 C20 1.408(3) . ?
C16 H16 0.9500 . ?
C16 C17 1.387(3) . ?
C17 C18 1.389(4) . ?
C18 C19 1.396(3) . ?
C19 H19 0.9500 . ?
C19 C20 1.383(3) . ?
C20 H20 0.9500 . ?
C21 H21A 0.9800 . ?
C21 H21B 0.9800 . ?
C21 H21C 0.9800 . ?
C111 C112 1.392(3) . ?
C111 C116 1.404(3) . ?
C112 H112 0.9500 . ?
C112 C113 1.390(3) . ?
C113 H113 0.9500 . ?
C113 C114 1.387(4) . ?
C114 H114 0.9500 . ?
C114 C115 1.381(4) . ?
C115 H115 0.9500 . ?
C115 C116 1.394(4) . ?
C116 H116 0.9500 . ?
C121 C122 1.402(3) . ?
C121 C126 1.398(3) . ?
C122 H122 0.9500 . ?
C122 C123 1.384(4) . ?
C123 H123 0.9500 . ?
C123 C124 1.385(4) . ?
C124 H124 0.9500 . ?
C124 C125 1.390(4) . ?
C125 H125 0.9500 . ?
C125 C126 1.386(4) . ?
C126 H126 0.9500 . ?
C131 C132 1.400(3) . ?
C131 C136 1.392(4) . ?
C132 H132 0.9500 . ?
C132 C133 1.393(4) . ?
C133 H133 0.9500 . ?
C133 C134 1.372(4) . ?
C134 H134 0.9500 . ?
C134 C135 1.395(4) . ?
C135 H135 0.9500 . ?
C135 C136 1.393(3) . ?
C136 H136 0.9500 . ?
C211 C212 1.395(3) . ?
C211 C216 1.396(4) . ?
C212 H212 0.9500 . ?
C212 C213 1.388(4) . ?
C213 H213 0.9500 . ?
C213 C214 1.383(4) . ?
C214 H214 0.9500 . ?
C214 C215 1.383(4) . ?
C215 H215 0.9500 . ?
C215 C216 1.392(4) . ?
C216 H216 0.9500 . ?
C221 C222 1.398(3) . ?
C221 C226 1.388(3) . ?
C222 H222 0.9500 . ?
C222 C223 1.388(4) . ?
C223 H223 0.9500 . ?
C223 C224 1.385(4) . ?
C224 H224 0.9500 . ?
C224 C225 1.376(4) . ?
C225 H225 0.9500 . ?
C225 C226 1.390(4) . ?
C226 H226 0.9500 . ?
C231 C232 1.398(3) . ?
C231 C236 1.392(3) . ?
C232 H232 0.9500 . ?
C232 C233 1.383(3) . ?
C233 H233 0.9500 . ?
C233 C234 1.390(4) . ?
C234 H234 0.9500 . ?
C234 C235 1.388(4) . ?
C235 H235 0.9500 . ?
C235 C236 1.396(3) . ?
C236 H236 0.9500 . ?
P3 F1 1.6043(17) . ?
P3 F2 1.5866(17) . ?
P3 F3 1.5993(17) . ?
P3 F4 1.6005(17) . ?
P3 F5 1.6035(19) . ?
P3 F6 1.6089(15) . ?

loop_
_geom_torsion_atom_site_label_1
_geom_torsion_atom_site_label_2
_geom_torsion_atom_site_label_3
_geom_torsion_atom_site_label_4
_geom_torsion
_geom_torsion_site_symmetry_1
_geom_torsion_site_symmetry_2
_geom_torsion_site_symmetry_3
_geom_torsion_site_symmetry_4
_geom_torsion_publ_flag
Pd1 P1 C111 C112 95.0(2) . . . . ?
Pd1 P1 C111 C116 -84.00(19) . . . . ?
Pd1 P1 C121 C122 -166.46(17) . . . . ?
Pd1 P1 C121 C126 20.1(2) . . . . ?
Pd1 P1 C131 C132 -150.61(17) . . . . ?
Pd1 P1 C131 C136 31.9(2) . . . . ?
Pd1 P2 C211 C212 167.94(17) . . . . ?
Pd1 P2 C211 C216 -16.0(2) . . . . ?
Pd1 P2 C221 C222 45.39(19) . . . . ?
Pd1 P2 C221 C226 -134.93(19) . . . . ?
Pd1 P2 C231 C232 64.6(2) . . . . ?
Pd1 P2 C231 C236 -117.93(19) . . . . ?
Pd1 O1 C1 C2 5.1(3) . . . . ?
Pd1 O1 C1 C13 -173.11(15) . . . . ?
Pd1 O3 C3 C2 -9.6(3) . . . . ?
Pd1 O3 C3 C4 167.76(15) . . . . ?
P1 C111 C112 C113 179.73(18) . . . . ?
P1 C111 C116 C115 179.43(19) . . . . ?
P1 C121 C122 C123 -173.28(19) . . . . ?
P1 C121 C126 C125 173.80(19) . . . . ?
P1 C131 C132 C133 -177.34(19) . . . . ?
P1 C131 C136 C135 178.24(19) . . . . ?
P2 C211 C212 C213 -178.5(2) . . . . ?
P2 C211 C216 C215 -179.66(19) . . . . ?
P2 C221 C222 C223 178.6(2) . . . . ?
P2 C221 C226 C225 -177.73(19) . . . . ?
P2 C231 C232 C233 177.78(19) . . . . ?
P2 C231 C236 C235 -177.42(19) . . . . ?
O1 C1 C2 C3 0.5(4) . . . . ?
O1 C1 C13 C14 5.6(4) . . . . ?
O3 C3 C4 C5 7.2(3) . . . . ?
O4 C8 C9 O5 1.9(3) . . . . ?
O4 C8 C9 C10 -178.8(2) . . . . ?
O5 C9 C10 C11 177.5(2) . . . . ?
O6 C17 C18 O7 -2.1(4) . . . . ?
O6 C17 C18 C19 177.0(2) . . . . ?
O7 C18 C19 C20 179.3(2) . . . . ?
C1 C2 C3 O3 2.0(4) . . . . ?
C1 C2 C3 C4 -175.3(2) . . . . ?
C1 C13 C14 C15 179.1(2) . . . . ?
C2 C1 C13 C14 -172.8(2) . . . . ?
C2 C3 C4 C5 -175.2(2) . . . . ?
C3 C4 C5 C6 -173.5(2) . . . . ?
C4 C5 C6 C7 19.2(4) . . . . ?
C4 C5 C6 C11 -162.2(2) . . . . ?
C5 C6 C7 C8 178.0(2) . . . . ?
C5 C6 C11 C10 -178.4(2) . . . . ?
C6 C7 C8 O4 -180.0(2) . . . . ?
C6 C7 C8 C9 -0.2(4) . . . . ?
C7 C6 C11 C10 0.3(4) . . . . ?
C7 C8 C9 O5 -177.9(2) . . . . ?
C7 C8 C9 C10 1.4(4) . . . . ?
C8 C9 C10 C11 -1.8(4) . . . . ?
C9 C10 C11 C6 1.0(4) . . . . ?
C11 C6 C7 C8 -0.6(4) . . . . ?
C12 O4 C8 C7 -6.2(4) . . . . ?
C12 O4 C8 C9 174.0(2) . . . . ?
C13 C1 C2 C3 178.7(2) . . . . ?
C13 C14 C15 C16 -168.1(2) . . . . ?
C13 C14 C15 C20 11.4(4) . . . . ?
C14 C15 C16 C17 179.6(2) . . . . ?
C14 C15 C20 C19 -179.8(2) . . . . ?
C15 C16 C17 O6 -177.0(2) . . . . ?
C15 C16 C17 C18 0.3(4) . . . . ?
C16 C15 C20 C19 -0.4(4) . . . . ?
C16 C17 C18 O7 -179.5(2) . . . . ?
C16 C17 C18 C19 -0.4(4) . . . . ?
C17 C18 C19 C20 0.2(4) . . . . ?
C18 C19 C20 C15 0.2(4) . . . . ?
C20 C15 C16 C17 0.1(4) . . . . ?
C21 O6 C17 C16 -72.1(3) . . . . ?
C21 O6 C17 C18 110.5(3) . . . . ?
C111 P1 C121 C122 -32.2(2) . . . . ?
C111 P1 C121 C126 154.35(18) . . . . ?
C111 P1 C131 C132 82.0(2) . . . . ?
C111 P1 C131 C136 -95.5(2) . . . . ?
C111 C112 C113 C114 0.7(4) . . . . ?
C112 C111 C116 C115 0.4(4) . . . . ?
C112 C113 C114 C115 0.9(4) . . . . ?
C113 C114 C115 C116 -1.8(4) . . . . ?
C114 C115 C116 C111 1.1(4) . . . . ?
C116 C111 C112 C113 -1.3(3) . . . . ?
C121 P1 C111 C112 -35.9(2) . . . . ?
C121 P1 C111 C116 145.13(19) . . . . ?
C121 P1 C131 C132 -29.8(2) . . . . ?
C121 P1 C131 C136 152.69(19) . . . . ?
C121 C122 C123 C124 0.0(4) . . . . ?
C122 C121 C126 C125 0.2(4) . . . . ?
C122 C123 C124 C125 -0.5(4) . . . . ?
C123 C124 C125 C126 0.9(4) . . . . ?
C124 C125 C126 C121 -0.7(4) . . . . ?
C126 C121 C122 C123 0.1(4) . . . . ?
C131 P1 C111 C112 -146.0(2) . . . . ?
C131 P1 C111 C116 35.0(2) . . . . ?
C131 P1 C121 C122 77.1(2) . . . . ?
C131 P1 C121 C126 -96.37(19) . . . . ?
C131 C132 C133 C134 -1.2(4) . . . . ?
C132 C131 C136 C135 0.7(4) . . . . ?
C132 C133 C134 C135 1.4(4) . . . . ?
C133 C134 C135 C136 -0.5(4) . . . . ?
C134 C135 C136 C131 -0.5(4) . . . . ?
C136 C131 C132 C133 0.2(4) . . . . ?
C211 P2 C221 C222 174.71(17) . . . . ?
C211 P2 C221 C226 -5.6(2) . . . . ?
C211 P2 C231 C232 -59.5(2) . . . . ?
C211 P2 C231 C236 117.9(2) . . . . ?
C211 C212 C213 C214 -3.2(4) . . . . ?
C212 C211 C216 C215 -3.4(3) . . . . ?
C212 C213 C214 C215 -1.1(4) . . . . ?
C213 C214 C215 C216 3.0(4) . . . . ?
C214 C215 C216 C211 -0.8(4) . . . . ?
C216 C211 C212 C213 5.4(4) . . . . ?
C221 P2 C211 C212 42.0(2) . . . . ?
C221 P2 C211 C216 -141.88(18) . . . . ?
C221 P2 C231 C232 -176.64(19) . . . . ?
C221 P2 C231 C236 0.8(2) . . . . ?
C221 C222 C223 C224 -0.7(4) . . . . ?
C222 C221 C226 C225 1.9(4) . . . . ?
C222 C223 C224 C225 1.8(4) . . . . ?
C223 C224 C225 C226 -1.0(4) . . . . ?
C224 C225 C226 C221 -0.9(4) . . . . ?
C226 C221 C222 C223 -1.1(4) . . . . ?
C231 P2 C211 C212 -69.8(2) . . . . ?
C231 P2 C211 C216 106.27(19) . . . . ?
C231 P2 C221 C222 -75.72(19) . . . . ?
C231 P2 C221 C226 104.0(2) . . . . ?
C231 C232 C233 C234 -0.1(4) . . . . ?
C232 C231 C236 C235 0.0(4) . . . . ?
C232 C233 C234 C235 -0.2(4) . . . . ?
C233 C234 C235 C236 0.4(4) . . . . ?
C234 C235 C236 C231 -0.3(4) . . . . ?
C236 C231 C232 C233 0.2(4) . . . . ?
